data_4502269
loop_
_publ_author_name
'Angelici, Gaetano'
'Castellucci, Nicola'
'Contaldi, Simone'
'Falini, Giuseppe'
'Hofmann, Hans-J\"org'
'Monari, Magda'
'Tomasini, Claudia'

_publ_section_title
;
 A Network of Small Molecules Connected by Cross-Linked NH Bonds
;
_journal_issue 1
_journal_name_full 'Crystal Growth &amp; Design'
_journal_page_first 244
_journal_paper_doi 10.1021/cg900874f
_journal_volume 10
_journal_year 2010
_chemical_formula_sum 'C25 H29 N3 O6'
_chemical_formula_weight 467.51
_chemical_name_systematic
;
 ?
;
_space_group_IT_number 4
_symmetry_cell_setting monoclinic
_symmetry_space_group_name_Hall 'P 2yb'
_symmetry_space_group_name_H-M 'P 1 21 1'
_atom_sites_solution_hydrogens geom
_atom_sites_solution_primary direct
_atom_sites_solution_secondary difmap
_audit_creation_method SHELXL-97
_cell_angle_alpha 90.00
_cell_angle_beta 92.6000(10)
_cell_angle_gamma 90.00
_cell_formula_units_Z 2
_cell_length_a 10.3361(12)
_cell_length_b 11.5818(14)
_cell_length_c 10.4904(13)
_cell_measurement_temperature 296(2)
_cell_volume 1254.5(3)
_computing_cell_refinement SMART
_computing_data_collection SMART
_computing_data_reduction SAINT+
_computing_molecular_graphics 'SCHAKAL99 (Keller 1999)'
_computing_publication_material 'SHELXL-97 (Sheldrick, 1997)'
_computing_structure_refinement 'SHELXL-97 (Sheldrick, 1997)'
_computing_structure_solution 'SIR-97 (Giacovazzo, 1997)'
_diffrn_ambient_temperature 296(2)
_diffrn_measured_fraction_theta_full 0.997
_diffrn_measured_fraction_theta_max 0.997
_diffrn_measurement_device_type 'Bruker SMART Apex II CCD'
_diffrn_measurement_method 'phi and omega scans'
_diffrn_radiation_monochromator graphite
_diffrn_radiation_source 'fine-focus sealed tube'
_diffrn_radiation_type MoK\a
_diffrn_radiation_wavelength 0.71073
_diffrn_reflns_av_R_equivalents 0.0194
_diffrn_reflns_av_sigmaI/netI 0.0217
_diffrn_reflns_limit_h_max 13
_diffrn_reflns_limit_h_min -13
_diffrn_reflns_limit_k_max 15
_diffrn_reflns_limit_k_min -15
_diffrn_reflns_limit_l_max 13
_diffrn_reflns_limit_l_min -13
_diffrn_reflns_number 13752
_diffrn_reflns_theta_full 27.50
_diffrn_reflns_theta_max 27.50
_diffrn_reflns_theta_min 1.97
_exptl_absorpt_coefficient_mu 0.089
_exptl_absorpt_correction_T_max 0.987
_exptl_absorpt_correction_T_min 0.915
_exptl_absorpt_correction_type empirical
_exptl_absorpt_process_details SADABS
_exptl_crystal_colour colorless
_exptl_crystal_density_diffrn 1.238
_exptl_crystal_density_method 'not measured'
_exptl_crystal_description platelet
_exptl_crystal_F_000 496
_exptl_crystal_size_max 0.37
_exptl_crystal_size_mid 0.25
_exptl_crystal_size_min 0.10
_refine_diff_density_max 0.169
_refine_diff_density_min -0.198
_refine_diff_density_rms 0.036
_refine_ls_extinction_coef 0.059(5)
_refine_ls_extinction_expression Fc^*^=kFc[1+0.001xFc^2^\l^3^/sin(2\q)]^-1/4^
_refine_ls_extinction_method SHELXL
_refine_ls_goodness_of_fit_ref 1.022
_refine_ls_hydrogen_treatment mixed
_refine_ls_matrix_type full
_refine_ls_number_parameters 323
_refine_ls_number_reflns 5688
_refine_ls_number_restraints 5
_refine_ls_restrained_S_all 1.022
_refine_ls_R_factor_all 0.0380
_refine_ls_R_factor_gt 0.0362
_refine_ls_shift/su_max 0.000
_refine_ls_shift/su_mean 0.000
_refine_ls_structure_factor_coef Fsqd
_refine_ls_weighting_details 'calc w=1/[\s^2^(Fo^2^)+(0.0667P)^2^+0.0806P] where P=(Fo^2^+2Fc^2^)/3'
_refine_ls_weighting_scheme calc
_refine_ls_wR_factor_gt 0.1000
_refine_ls_wR_factor_ref 0.1027
_reflns_number_gt 5392
_reflns_number_total 5688
_reflns_threshold_expression >2\s(I)
_cod_data_source_file cg900874f_si_002.cif
_cod_data_source_block comp1c
_cod_depositor_comments
;
The following automatic conversions were performed:

'_symmetry_cell_setting' value 'Monoclinic' changed to 'monoclinic'
according to /home/saulius/struct/CIF-dictionaries/cif_core.dic
dictionary named 'cif_core.dic' version 2.4.2 from 2011-04-26.

Automatic conversion script
Id: cif_fix_values 1715 2011-07-08 13:25:40Z adriana 
;
_cod_original_sg_symbol_H-M P2(1)
_cod_database_code 4502269

loop_
_symmetry_equiv_pos_as_xyz
'x, y, z'
'-x, y+1/2, -z'

loop_
_atom_site_label
_atom_site_type_symbol
_atom_site_fract_x
_atom_site_fract_y
_atom_site_fract_z
_atom_site_U_iso_or_equiv
_atom_site_adp_type
_atom_site_occupancy
_atom_site_symmetry_multiplicity
_atom_site_calc_flag
_atom_site_refinement_flags
O6 O 0.05878(8) -0.07013(9) 0.21712(9) 0.0513(2) Uani 1 1 d .
O5 O 0.27496(9) -0.05629(12) 0.18896(11) 0.0642(3) Uani 1 1 d .
O4 O 0.29148(11) 0.39739(11) 0.17096(10) 0.0632(3) Uani 1 1 d .
C13 C 0.30383(16) 0.2530(2) 0.40607(19) 0.0741(5) Uani 1 1 d .
H13 H 0.2490 0.2152 0.3470 0.089 Uiso 1 1 calc R
C8 C 0.32265(15) 0.37108(16) 0.39589(15) 0.0616(4) Uani 1 1 d .
C9 C 0.40467(17) 0.42513(19) 0.48474(16) 0.0681(4) Uani 1 1 d .
H9 H 0.4177 0.5044 0.4800 0.082 Uiso 1 1 calc R
C10 C 0.46729(19) 0.3619(2) 0.58049(17) 0.0804(6) Uani 1 1 d .
H10 H 0.5234 0.3985 0.6393 0.097 Uiso 1 1 calc R
C7 C 0.2539(2) 0.4406(2) 0.29340(17) 0.0853(6) Uani 1 1 d .
H7A H 0.1610 0.4337 0.3002 0.102 Uiso 1 1 calc R
H7B H 0.2773 0.5214 0.3022 0.102 Uiso 1 1 calc R
C12 C 0.3659(2) 0.1913(2) 0.5032(2) 0.0808(5) Uani 1 1 d .
H12 H 0.3523 0.1123 0.5102 0.097 Uiso 1 1 calc R
C11 C 0.4472(2) 0.2464(2) 0.58897(17) 0.0809(5) Uani 1 1 d .
H11 H 0.4893 0.2045 0.6541 0.097 Uiso 1 1 calc R
O3 O 0.14954(11) 0.51959(11) 0.07648(12) 0.0694(3) Uani 1 1 d .
C6 C 0.22977(13) 0.44501(13) 0.07059(14) 0.0534(3) Uani 1 1 d .
C4 C 0.27674(15) 0.39955(13) -0.05397(15) 0.0551(3) Uani 1 1 d D
N2 N 0.29938(10) 0.27472(10) -0.05400(11) 0.0486(2) Uani 1 1 d .
N1 N 0.48973(13) 0.35012(15) -0.08979(14) 0.0660(4) Uani 1 1 d D
C2 C 0.42906(12) 0.24780(14) -0.07918(12) 0.0517(3) Uani 1 1 d .
C5 C 0.4103(2) 0.44894(17) -0.0830(3) 0.0883(7) Uani 1 1 d .
H5A H 0.4068 0.4906 -0.1633 0.106 Uiso 1 1 calc R
H5B H 0.4418 0.5004 -0.0155 0.106 Uiso 1 1 calc R
O2 O 0.47247(10) 0.15208(12) -0.09033(14) 0.0728(3) Uani 1 1 d .
C14 C 0.21670(11) 0.07206(12) -0.03434(11) 0.0450(3) Uani 1 1 d D
C3 C 0.19992(12) 0.20245(12) -0.02228(12) 0.0474(3) Uani 1 1 d .
C16 C 0.21479(13) -0.08587(13) -0.20457(12) 0.0509(3) Uani 1 1 d .
C15 C 0.19023(14) 0.03930(12) -0.17540(12) 0.0512(3) Uani 1 1 d .
H15A H 0.1007 0.0572 -0.1993 0.061 Uiso 1 1 calc R
H15B H 0.2445 0.0865 -0.2276 0.061 Uiso 1 1 calc R
C21 C 0.11822(18) -0.16729(17) -0.19769(19) 0.0699(4) Uani 1 1 d .
H21 H 0.0379 -0.1452 -0.1695 0.084 Uiso 1 1 calc R
C17 C 0.33444(17) -0.12136(17) -0.24375(18) 0.0693(4) Uani 1 1 d .
H17 H 0.4017 -0.0683 -0.2475 0.083 Uiso 1 1 calc R
C18 C 0.3548(2) -0.2348(2) -0.2773(2) 0.0905(6) Uani 1 1 d .
H18 H 0.4358 -0.2579 -0.3029 0.109 Uiso 1 1 calc R
C20 C 0.1379(2) -0.28145(18) -0.2318(3) 0.0882(6) Uani 1 1 d .
H20 H 0.0715 -0.3352 -0.2264 0.106 Uiso 1 1 calc R
C19 C 0.2557(3) -0.31415(18) -0.2732(2) 0.0899(6) Uani 1 1 d .
H19 H 0.2691 -0.3900 -0.2987 0.108 Uiso 1 1 calc R
C22 C 0.16321(11) -0.03858(11) 0.15423(12) 0.0438(2) Uani 1 1 d .
N3 N 0.12595(10) 0.01576(11) 0.04624(10) 0.0485(2) Uani 1 1 d D
C23 C 0.07229(14) -0.13738(14) 0.33597(14) 0.0550(3) Uani 1 1 d .
C24 C 0.1402(2) -0.0659(2) 0.43812(18) 0.0912(6) Uani 1 1 d .
H24A H 0.2269 -0.0496 0.4143 0.137 Uiso 1 1 calc R
H24B H 0.1429 -0.1076 0.5173 0.137 Uiso 1 1 calc R
H24C H 0.0941 0.0053 0.4481 0.137 Uiso 1 1 calc R
C25 C -0.06770(18) -0.1591(2) 0.3658(2) 0.0806(5) Uani 1 1 d .
H25A H -0.1110 -0.0866 0.3762 0.121 Uiso 1 1 calc R
H25B H -0.0710 -0.2031 0.4431 0.121 Uiso 1 1 calc R
H25C H -0.1098 -0.2013 0.2969 0.121 Uiso 1 1 calc R
C26 C 0.1408(2) -0.2506(2) 0.3128(3) 0.0909(6) Uani 1 1 d .
H26A H 0.1031 -0.2867 0.2375 0.136 Uiso 1 1 calc R
H26B H 0.1317 -0.3007 0.3848 0.136 Uiso 1 1 calc R
H26C H 0.2310 -0.2362 0.3014 0.136 Uiso 1 1 calc R
O1 O 0.09905(10) 0.24525(11) 0.00723(13) 0.0680(3) Uani 1 1 d .
H4 H 0.2114(19) 0.420(2) -0.1243(19) 0.082 Uiso 1 1 d D
H3N H 0.0419(16) 0.027(2) 0.034(2) 0.082 Uiso 1 1 d D
H1N H 0.5688(16) 0.350(2) -0.110(2) 0.082 Uiso 1 1 d D
H14 H 0.3031(17) 0.049(2) -0.006(2) 0.082 Uiso 1 1 d D

loop_
_atom_site_aniso_label
_atom_site_aniso_U_11
_atom_site_aniso_U_22
_atom_site_aniso_U_33
_atom_site_aniso_U_23
_atom_site_aniso_U_13
_atom_site_aniso_U_12
O6 0.0389(4) 0.0690(6) 0.0467(4) 0.0130(4) 0.0080(3) -0.0015(4)
O5 0.0367(4) 0.0961(8) 0.0602(6) 0.0209(5) 0.0058(4) 0.0066(5)
O4 0.0570(6) 0.0785(7) 0.0536(5) -0.0132(5) -0.0023(4) 0.0194(5)
C13 0.0545(8) 0.0870(12) 0.0804(11) -0.0246(10) -0.0009(7) -0.0012(8)
C8 0.0538(7) 0.0789(10) 0.0520(7) -0.0157(7) 0.0021(6) 0.0089(7)
C9 0.0683(9) 0.0821(11) 0.0542(8) -0.0135(8) 0.0053(7) -0.0073(8)
C10 0.0703(11) 0.1197(18) 0.0509(8) -0.0116(9) -0.0021(7) -0.0105(11)
C7 0.0921(13) 0.1056(15) 0.0574(9) -0.0233(9) -0.0058(8) 0.0458(12)
C12 0.0768(12) 0.0790(12) 0.0877(13) 0.0040(10) 0.0159(10) -0.0008(9)
C11 0.0762(11) 0.1091(16) 0.0577(9) 0.0095(10) 0.0077(8) 0.0108(11)
O3 0.0555(6) 0.0764(7) 0.0752(7) -0.0120(6) -0.0093(5) 0.0171(6)
C6 0.0406(6) 0.0606(8) 0.0584(7) -0.0091(6) -0.0032(5) -0.0012(5)
C4 0.0554(7) 0.0541(7) 0.0562(7) -0.0053(6) 0.0058(6) -0.0102(6)
N2 0.0417(5) 0.0541(6) 0.0503(5) -0.0039(4) 0.0064(4) -0.0073(4)
N1 0.0433(6) 0.0864(10) 0.0687(8) 0.0081(7) 0.0050(5) -0.0209(6)
C2 0.0363(5) 0.0714(8) 0.0474(6) 0.0120(6) 0.0024(4) -0.0050(6)
C5 0.0859(12) 0.0653(10) 0.1175(17) -0.0264(10) 0.0466(12) -0.0291(9)
O2 0.0422(5) 0.0780(8) 0.0994(9) 0.0266(7) 0.0179(5) 0.0076(5)
C14 0.0359(5) 0.0559(7) 0.0437(6) 0.0067(5) 0.0073(4) -0.0031(5)
C3 0.0371(6) 0.0580(7) 0.0475(6) -0.0014(5) 0.0048(5) -0.0058(5)
C16 0.0539(7) 0.0580(7) 0.0415(6) 0.0049(5) 0.0095(5) 0.0002(6)
C15 0.0565(7) 0.0556(7) 0.0420(6) 0.0067(5) 0.0056(5) -0.0008(6)
C21 0.0636(9) 0.0644(9) 0.0841(11) 0.0009(8) 0.0289(8) -0.0051(7)
C17 0.0554(8) 0.0789(10) 0.0751(10) -0.0059(8) 0.0206(7) -0.0015(7)
C18 0.0775(12) 0.0915(14) 0.1049(15) -0.0114(12) 0.0308(11) 0.0213(11)
C20 0.0957(14) 0.0616(10) 0.1099(16) -0.0012(10) 0.0331(12) -0.0153(9)
C19 0.1108(17) 0.0617(10) 0.0991(14) -0.0046(10) 0.0281(12) 0.0117(10)
C22 0.0371(5) 0.0519(6) 0.0430(6) 0.0013(5) 0.0067(4) -0.0014(5)
N3 0.0324(5) 0.0672(7) 0.0463(5) 0.0106(5) 0.0047(4) -0.0059(5)
C23 0.0529(7) 0.0652(8) 0.0474(6) 0.0133(6) 0.0070(5) -0.0060(6)
C24 0.1055(15) 0.1164(17) 0.0514(9) -0.0038(10) 0.0019(9) -0.0255(14)
C25 0.0616(9) 0.1067(14) 0.0752(10) 0.0305(11) 0.0215(8) -0.0096(10)
C26 0.0907(13) 0.0667(11) 0.1166(17) 0.0265(12) 0.0191(12) 0.0095(10)
O1 0.0429(5) 0.0653(6) 0.0974(8) -0.0090(6) 0.0197(5) -0.0033(5)

loop_
_atom_type_symbol
_atom_type_description
_atom_type_scat_dispersion_real
_atom_type_scat_dispersion_imag
_atom_type_scat_source
C C 0.0033 0.0016 'International Tables Vol C Tables 4.2.6.8 and 6.1.1.4'
H H 0.0000 0.0000 'International Tables Vol C Tables 4.2.6.8 and 6.1.1.4'
N N 0.0061 0.0033 'International Tables Vol C Tables 4.2.6.8 and 6.1.1.4'
O O 0.0106 0.0060 'International Tables Vol C Tables 4.2.6.8 and 6.1.1.4'

loop_
_geom_angle_atom_site_label_1
_geom_angle_atom_site_label_2
_geom_angle_atom_site_label_3
_geom_angle
C22 O6 C23 120.89(10)
C6 O4 C7 114.95(12)
C12 C13 C8 120.39(17)
C9 C8 C13 118.63(17)
C9 C8 C7 119.85(19)
C13 C8 C7 121.51(17)
C10 C9 C8 120.25(19)
C11 C10 C9 120.16(18)
O4 C7 C8 108.28(14)
C11 C12 C13 119.9(2)
C10 C11 C12 120.69(19)
O3 C6 O4 124.52(14)
O3 C6 C4 123.06(14)
O4 C6 C4 112.35(12)
N2 C4 C6 113.72(13)
N2 C4 C5 102.85(14)
C6 C4 C5 111.63(13)
C3 N2 C2 129.46(12)
C3 N2 C4 118.59(11)
C2 N2 C4 111.77(12)
C2 N1 C5 115.77(13)
O2 C2 N1 128.68(13)
O2 C2 N2 125.63(13)
N1 C2 N2 105.69(14)
N1 C5 C4 103.75(14)
N3 C14 C3 108.58(11)
N3 C14 C15 111.04(11)
C3 C14 C15 107.91(10)
O1 C3 N2 118.34(13)
O1 C3 C14 122.02(12)
N2 C3 C14 119.49(11)
C21 C16 C17 118.16(16)
C21 C16 C15 121.29(13)
C17 C16 C15 120.51(14)
C16 C15 C14 114.10(11)
C16 C21 C20 121.60(17)
C18 C17 C16 120.52(18)
C19 C18 C17 120.36(18)
C19 C20 C21 119.3(2)
C20 C19 C18 119.99(19)
O5 C22 N3 124.60(11)
O5 C22 O6 125.67(12)
N3 C22 O6 109.73(10)
C22 N3 C14 122.54(10)
O6 C23 C24 109.62(14)
O6 C23 C26 110.44(14)
C24 C23 C26 112.64(19)
O6 C23 C25 101.99(12)
C24 C23 C25 111.30(17)
C26 C23 C25 110.33(17)

loop_
_geom_bond_atom_site_label_1
_geom_bond_atom_site_label_2
_geom_bond_distance
O6 C22 1.3411(14)
O6 C23 1.4713(16)
O5 C22 1.2128(16)
O4 C6 1.3262(19)
O4 C7 1.448(2)
C13 C12 1.379(3)
C13 C8 1.386(3)
C8 C9 1.381(2)
C8 C7 1.497(3)
C9 C10 1.380(3)
C10 C11 1.357(4)
C12 C11 1.361(3)
O3 C6 1.2009(18)
C6 C4 1.509(2)
C4 N2 1.4646(19)
C4 C5 1.537(2)
N2 C3 1.3781(16)
N2 C2 1.4127(17)
N1 C2 1.348(2)
N1 C5 1.412(3)
C2 O2 1.204(2)
C14 N3 1.4462(15)
C14 C3 1.526(2)
C14 C15 1.5400(18)
C3 O1 1.2075(17)
C16 C21 1.377(2)
C16 C17 1.383(2)
C16 C15 1.506(2)
C21 C20 1.387(3)
C17 C18 1.379(3)
C18 C19 1.378(4)
C20 C19 1.365(3)
C22 N3 1.3372(17)
C23 C24 1.503(3)
C23 C26 1.515(3)
C23 C25 1.515(2)

loop_
_geom_torsion_atom_site_label_1
_geom_torsion_atom_site_label_2
_geom_torsion_atom_site_label_3
_geom_torsion_atom_site_label_4
_geom_torsion
N2 C4 C6 O4 41.48(17)
N3 C14 C3 N2 158.72(11)
C22 N3 C14 C3 -108.51(14)
